data_7721124
loop_
_publ_author_name
'Mayorov, Nikita S.'
'Egorov, Pavel A.'
'Medvedev, Alexander G.'
'Belyaev, Evgeny S.'
'Filippov, Oleg A.'
'Belkova, Natalia V.'
'Mikhaylov, Alexey A.'
'Sokolov, Maxim N.'
'Lev, Ovadia'
'Prikhodchenko, Petr V.'

_publ_section_title
;
 Hydrogen bond enhanced coordination of hydrogen peroxide to indium
 trichloride
;
_journal_name_full 'Dalton Transactions'
_journal_paper_doi 10.1039/D6DT00780E
_journal_year 2026
_chemical_formula_moiety 'C12 H24 Cl2 In O6, Cl4 H2 In O2'
_chemical_formula_sum 'C12 H26 Cl6 In2 O8'
_chemical_formula_weight 740.67
_chemical_properties_physical Moisture-sensitive
_space_group_crystal_system monoclinic
_space_group_IT_number 7
_space_group_name_Hall 'P -2yc'
_space_group_name_H-M_alt 'P 1 c 1'
_atom_sites_solution_hydrogens mixed
_atom_sites_solution_primary direct
_atom_sites_solution_secondary difmap
_audit_creation_method SHELXL-2019/2
_audit_update_record
;
2025-03-13 deposited with the CCDC.	2026-06-05 downloaded from the CCDC.
;
_cell_angle_alpha 90
_cell_angle_beta 101.9080(10)
_cell_angle_gamma 90
_cell_formula_units_Z 2
_cell_length_a 7.5464(3)
_cell_length_b 11.0757(4)
_cell_length_c 14.9120(6)
_cell_measurement_reflns_used 9381
_cell_measurement_temperature 100(2)
_cell_measurement_theta_max 30.517
_cell_measurement_theta_min 2.309
_cell_volume 1219.55(8)
_computing_cell_refinement 'SAINT (Bruker, 2018)'
_computing_data_collection '<i>APEX3</i> (Bruker, 2018)'
_computing_data_reduction 'SAINT (Bruker, 2018)'
_computing_structure_refinement 'SHELXL-2019/2 (Sheldrick, 2019)'
_computing_structure_solution 'SHELXT 2018/2 (Sheldrick, 2018)'
_diffrn_ambient_temperature 100(2)
_diffrn_measured_fraction_theta_full 0.997
_diffrn_measured_fraction_theta_max 0.996
_diffrn_measurement_device_type 'Bruker D8 Venture'
_diffrn_measurement_method \w
_diffrn_radiation_type MoK\a
_diffrn_radiation_wavelength 0.71073
_diffrn_reflns_av_R_equivalents 0.0311
_diffrn_reflns_av_unetI/netI 0.0416
_diffrn_reflns_Laue_measured_fraction_full 0.997
_diffrn_reflns_Laue_measured_fraction_max 0.996
_diffrn_reflns_limit_h_max 10
_diffrn_reflns_limit_h_min -10
_diffrn_reflns_limit_k_max 15
_diffrn_reflns_limit_k_min -15
_diffrn_reflns_limit_l_max 21
_diffrn_reflns_limit_l_min -21
_diffrn_reflns_number 19898
_diffrn_reflns_point_group_measured_fraction_full 0.995
_diffrn_reflns_point_group_measured_fraction_max 0.987
_diffrn_reflns_theta_full 25.242
_diffrn_reflns_theta_max 30.554
_diffrn_reflns_theta_min 1.839
_exptl_absorpt_coefficient_mu 2.582
_exptl_absorpt_correction_T_max 0.7461
_exptl_absorpt_correction_T_min 0.5860
_exptl_absorpt_correction_type multi-scan
_exptl_absorpt_process_details 'SADABS (Bruker, 2016)'
_exptl_crystal_colour colourless
_exptl_crystal_density_diffrn 2.017
_exptl_crystal_description prism
_exptl_crystal_F_000 724
_exptl_crystal_size_max 0.100
_exptl_crystal_size_mid 0.100
_exptl_crystal_size_min 0.030
_refine_diff_density_max 0.573
_refine_diff_density_min -0.901
_refine_diff_density_rms 0.099
_refine_ls_abs_structure_details
;
 Flack x determined using 3381 quotients [(I+)-(I-)]/[(I+)+(I-)]
 (Parsons, Flack and Wagner, Acta Cryst. B69 (2013) 249-259).
;
_refine_ls_abs_structure_Flack 0.023(10)
_refine_ls_extinction_method none
_refine_ls_goodness_of_fit_ref 1.022
_refine_ls_hydrogen_treatment mixed
_refine_ls_matrix_type full
_refine_ls_number_parameters 261
_refine_ls_number_reflns 7376
_refine_ls_number_restraints 3
_refine_ls_restrained_S_all 1.022
_refine_ls_R_factor_all 0.0231
_refine_ls_R_factor_gt 0.0223
_refine_ls_shift/su_max 0.001
_refine_ls_shift/su_mean 0.000
_refine_ls_structure_factor_coef Fsqd
_refine_ls_weighting_details 'w=1/[\s^2^(Fo^2^)+(0.0104P)^2^] where P=(Fo^2^+2Fc^2^)/3'
_refine_ls_weighting_scheme calc
_refine_ls_wR_factor_gt 0.0459
_refine_ls_wR_factor_ref 0.0461
_reflns_Friedel_coverage 0.979
_reflns_Friedel_fraction_full 0.992
_reflns_Friedel_fraction_max 0.979
_reflns_number_gt 7170
_reflns_number_total 7376
_reflns_threshold_expression 'I > 2\s(I)'
_cod_data_source_file d6dt00780e3.cif
_cod_data_source_block a_CCDC1
_cod_original_sg_symbol_H-M 'P c'
_cod_database_code 7721124
_shelx_shelxl_version_number 2019/2
_shelx_space_group_comment
;
The symmetry employed for this shelxl refinement is uniquely defined
by the following loop, which should always be used as a source of
symmetry information in preference to the above space-group names.
They are only intended as comments.
;
_shelx_estimated_absorpt_t_min 0.782
_shelx_estimated_absorpt_t_max 0.927

loop_
_space_group_symop_operation_xyz
'x, y, z'
'x, -y, z+1/2'

loop_
_atom_site_label
_atom_site_type_symbol
_atom_site_fract_x
_atom_site_fract_y
_atom_site_fract_z
_atom_site_U_iso_or_equiv
_atom_site_adp_type
_atom_site_occupancy
_atom_site_site_symmetry_order
_atom_site_calc_flag
_atom_site_refinement_flags_posn
_atom_site_refinement_flags_adp
_atom_site_refinement_flags_occupancy
_atom_site_disorder_assembly
_atom_site_disorder_group
In1 In 0.81830(3) 0.50005(2) 0.64329(2) 0.01163(5) Uani 1 1 d . . . . .
Cl1 Cl 0.57378(13) 0.47954(9) 0.51593(7) 0.01875(18) Uani 1 1 d . . . . .
Cl2 Cl 1.05700(13) 0.52131(9) 0.77318(6) 0.01780(18) Uani 1 1 d . . . . .
O1 O 0.6521(3) 0.6254(2) 0.71632(16) 0.0125(5) Uani 1 1 d . . . . .
O2 O 0.6552(3) 0.3854(2) 0.73008(18) 0.0178(5) Uani 1 1 d . . . . .
O3 O 0.8648(4) 0.2967(2) 0.62436(19) 0.0220(6) Uani 1 1 d . . . . .
O4 O 1.0478(4) 0.4674(2) 0.56292(18) 0.0189(6) Uani 1 1 d . . . . .
O5 O 0.8916(3) 0.6832(2) 0.58072(17) 0.0144(5) Uani 1 1 d . . . . .
O6 O 0.5598(3) 0.8301(2) 0.60401(16) 0.0153(5) Uani 1 1 d . . . . .
C1 C 0.5534(5) 0.5698(3) 0.7789(3) 0.0162(7) Uani 1 1 d . . . . .
H1A H 0.447196 0.619774 0.784018 0.019 Uiso 1 1 calc R U . . .
H1B H 0.632255 0.562280 0.840556 0.019 Uiso 1 1 calc R U . . .
C2 C 0.4928(5) 0.4470(3) 0.7418(3) 0.0179(7) Uani 1 1 d . . . . .
H2A H 0.433938 0.402619 0.785385 0.021 Uiso 1 1 calc R U . . .
H2B H 0.405851 0.454150 0.682510 0.021 Uiso 1 1 calc R U . . .
C3 C 0.6225(6) 0.2629(3) 0.6978(3) 0.0275(9) Uani 1 1 d . . . . .
H3A H 0.534048 0.261332 0.638631 0.033 Uiso 1 1 calc R U . . .
H3B H 0.574278 0.213799 0.742816 0.033 Uiso 1 1 calc R U . . .
C4 C 0.8030(6) 0.2145(4) 0.6861(3) 0.0320(10) Uani 1 1 d . . . . .
H4A H 0.889662 0.211894 0.745775 0.038 Uiso 1 1 calc R U . . .
H4B H 0.789613 0.132019 0.659997 0.038 Uiso 1 1 calc R U . . .
C5 C 1.0321(5) 0.2619(4) 0.5993(3) 0.0241(9) Uani 1 1 d . . . . .
H5A H 1.024806 0.177791 0.576450 0.029 Uiso 1 1 calc R U . . .
H5B H 1.134236 0.268095 0.652755 0.029 Uiso 1 1 calc R U . . .
C6 C 1.0576(6) 0.3479(4) 0.5254(3) 0.0239(9) Uani 1 1 d . . . . .
H6A H 1.176605 0.334929 0.508884 0.029 Uiso 1 1 calc R U . . .
H6B H 0.961252 0.336698 0.469935 0.029 Uiso 1 1 calc R U . . .
C7 C 1.0918(5) 0.5664(4) 0.5086(3) 0.0224(9) Uani 1 1 d . . . . .
H7A H 1.005930 0.570387 0.448701 0.027 Uiso 1 1 calc R U . . .
H7B H 1.216341 0.558060 0.497791 0.027 Uiso 1 1 calc R U . . .
C8 C 1.0757(5) 0.6766(3) 0.5652(3) 0.0191(8) Uani 1 1 d . . . . .
H8A H 1.162918 0.671586 0.624600 0.023 Uiso 1 1 calc R U . . .
H8B H 1.103410 0.749915 0.532740 0.023 Uiso 1 1 calc R U . . .
C9 C 0.7684(5) 0.7557(3) 0.5133(2) 0.0171(7) Uani 1 1 d . . . . .
H9A H 0.663505 0.705648 0.484205 0.021 Uiso 1 1 calc R U . . .
H9B H 0.831564 0.782514 0.464895 0.021 Uiso 1 1 calc R U . . .
C10 C 0.7025(5) 0.8639(3) 0.5574(2) 0.0159(7) Uani 1 1 d . . . . .
H10A H 0.804354 0.900023 0.601922 0.019 Uiso 1 1 calc R U . . .
H10B H 0.656549 0.925286 0.510032 0.019 Uiso 1 1 calc R U . . .
C11 C 0.5975(5) 0.8410(3) 0.7020(2) 0.0167(7) Uani 1 1 d . . . . .
H11A H 0.482593 0.836057 0.724058 0.020 Uiso 1 1 calc R U . . .
H11B H 0.652269 0.921009 0.719673 0.020 Uiso 1 1 calc R U . . .
C12 C 0.7246(5) 0.7434(3) 0.7476(2) 0.0132(7) Uani 1 1 d . . . . .
H12A H 0.845143 0.754221 0.732215 0.016 Uiso 1 1 calc R U . . .
H12B H 0.739153 0.749061 0.814958 0.016 Uiso 1 1 calc R U . . .
In2 In 0.20758(3) 1.02052(2) 0.38588(2) 0.01252(5) Uani 1 1 d . . . . .
Cl3 Cl 0.29654(14) 0.81635(8) 0.36661(7) 0.0248(2) Uani 1 1 d . . . . .
Cl4 Cl 0.43141(14) 1.17127(9) 0.42178(7) 0.0254(2) Uani 1 1 d . . . . .
Cl5 Cl -0.08832(12) 1.04014(9) 0.41565(7) 0.02081(19) Uani 1 1 d . . . . .
Cl6 Cl 0.11291(14) 1.06963(10) 0.22271(7) 0.0234(2) Uani 1 1 d . . . . .
O7 O 0.2843(4) 0.9611(2) 0.53872(18) 0.0163(5) Uani 1 1 d D . . . .
H7 H 0.375(6) 0.914(4) 0.559(3) 0.042(15) Uiso 1 1 d D . . . .
O8 O 0.3339(4) 1.0603(2) 0.60406(19) 0.0216(6) Uani 1 1 d D . . . .
H8 H 0.271(7) 1.031(4) 0.643(3) 0.039(16) Uiso 1 1 d D . . . .

loop_
_atom_site_aniso_label
_atom_site_aniso_U_11
_atom_site_aniso_U_22
_atom_site_aniso_U_33
_atom_site_aniso_U_23
_atom_site_aniso_U_13
_atom_site_aniso_U_12
In1 0.01124(11) 0.01159(9) 0.01249(12) -0.00168(8) 0.00350(9) 0.00095(8)
Cl1 0.0163(4) 0.0238(5) 0.0154(4) -0.0063(4) 0.0016(3) -0.0023(4)
Cl2 0.0146(4) 0.0241(4) 0.0142(4) 0.0020(4) 0.0018(3) 0.0029(4)
O1 0.0152(12) 0.0098(11) 0.0133(12) -0.0001(9) 0.0050(10) -0.0006(9)
O2 0.0183(14) 0.0096(12) 0.0269(15) 0.0007(10) 0.0077(11) 0.0004(10)
O3 0.0192(14) 0.0161(13) 0.0328(17) -0.0023(12) 0.0098(12) 0.0040(11)
O4 0.0196(14) 0.0211(14) 0.0174(14) -0.0050(11) 0.0073(11) 0.0041(11)
O5 0.0105(12) 0.0171(12) 0.0170(13) 0.0050(10) 0.0057(10) 0.0033(9)
O6 0.0148(13) 0.0188(13) 0.0125(12) 0.0021(10) 0.0031(10) 0.0017(10)
C1 0.0168(18) 0.0184(18) 0.0159(17) 0.0006(14) 0.0092(14) -0.0009(14)
C2 0.0147(18) 0.0168(17) 0.024(2) 0.0024(15) 0.0092(15) -0.0005(14)
C3 0.029(2) 0.0109(18) 0.045(3) -0.0017(17) 0.013(2) -0.0035(16)
C4 0.036(3) 0.0147(19) 0.049(3) 0.0017(19) 0.019(2) 0.0044(17)
C5 0.022(2) 0.022(2) 0.029(2) -0.0061(17) 0.0066(17) 0.0103(16)
C6 0.025(2) 0.023(2) 0.024(2) -0.0108(17) 0.0053(16) 0.0077(16)
C7 0.020(2) 0.034(2) 0.0167(18) 0.0029(17) 0.0110(15) 0.0065(17)
C8 0.0135(19) 0.024(2) 0.022(2) 0.0034(15) 0.0079(15) 0.0003(14)
C9 0.0180(18) 0.0219(18) 0.0115(16) 0.0028(14) 0.0030(14) 0.0023(14)
C10 0.0170(17) 0.0147(16) 0.0165(18) 0.0050(14) 0.0050(14) -0.0003(13)
C11 0.0215(19) 0.0138(16) 0.0150(17) -0.0013(13) 0.0038(14) 0.0041(14)
C12 0.0176(18) 0.0104(15) 0.0110(16) -0.0002(12) 0.0015(13) -0.0010(13)
In2 0.01250(12) 0.01329(10) 0.01221(11) 0.00102(11) 0.00359(9) 0.00132(11)
Cl3 0.0306(5) 0.0174(4) 0.0246(5) -0.0054(3) 0.0015(4) 0.0073(4)
Cl4 0.0281(5) 0.0251(5) 0.0242(5) -0.0012(4) 0.0079(4) -0.0116(4)
Cl5 0.0144(4) 0.0283(5) 0.0213(5) 0.0086(4) 0.0074(3) 0.0047(4)
Cl6 0.0204(5) 0.0358(6) 0.0144(4) 0.0058(4) 0.0044(3) 0.0069(4)
O7 0.0186(14) 0.0162(13) 0.0130(13) 0.0017(10) 0.0011(10) 0.0052(11)
O8 0.0318(17) 0.0174(13) 0.0168(14) -0.0039(11) 0.0076(12) 0.0012(12)

loop_
_atom_type_symbol
_atom_type_description
_atom_type_scat_dispersion_real
_atom_type_scat_dispersion_imag
_atom_type_scat_source
C C 0.0033 0.0016 'International Tables Vol C Tables 4.2.6.8 and 6.1.1.4'
H H 0.0000 0.0000 'International Tables Vol C Tables 4.2.6.8 and 6.1.1.4'
Cl Cl 0.1484 0.1585 'International Tables Vol C Tables 4.2.6.8 and 6.1.1.4'
In In -0.7276 1.3100 'International Tables Vol C Tables 4.2.6.8 and 6.1.1.4'
O O 0.0106 0.0060 'International Tables Vol C Tables 4.2.6.8 and 6.1.1.4'

loop_
_geom_angle_atom_site_label_1
_geom_angle_atom_site_label_2
_geom_angle_atom_site_label_3
_geom_angle
_geom_angle_site_symmetry_1
_geom_angle_site_symmetry_3
_geom_angle_publ_flag
O1 In1 O3 139.65(9) . . ?
O1 In1 O4 151.27(9) . . ?
O3 In1 O4 68.72(9) . . ?
O1 In1 O2 70.32(9) . . ?
O3 In1 O2 69.39(9) . . ?
O4 In1 O2 137.17(9) . . ?
O1 In1 O5 82.09(8) . . ?
O3 In1 O5 137.86(9) . . ?
O4 In1 O5 70.63(9) . . ?
O2 In1 O5 152.18(8) . . ?
O1 In1 Cl2 87.12(7) . . ?
O3 In1 Cl2 95.04(8) . . ?
O4 In1 Cl2 85.15(8) . . ?
O2 In1 Cl2 89.99(7) . . ?
O5 In1 Cl2 92.13(7) . . ?
O1 In1 Cl1 91.54(7) . . ?
O3 In1 Cl1 85.49(8) . . ?
O4 In1 Cl1 96.39(8) . . ?
O2 In1 Cl1 88.84(7) . . ?
O5 In1 Cl1 88.44(7) . . ?
Cl2 In1 Cl1 178.45(4) . . ?
C1 O1 C12 112.7(3) . . ?
C1 O1 In1 117.00(19) . . ?
C12 O1 In1 119.3(2) . . ?
C2 O2 C3 113.2(3) . . ?
C2 O2 In1 111.6(2) . . ?
C3 O2 In1 113.5(2) . . ?
C4 O3 C5 114.5(3) . . ?
C4 O3 In1 117.5(2) . . ?
C5 O3 In1 117.1(2) . . ?
C7 O4 C6 116.3(3) . . ?
C7 O4 In1 116.9(2) . . ?
C6 O4 In1 116.4(2) . . ?
C8 O5 C9 114.3(3) . . ?
C8 O5 In1 109.3(2) . . ?
C9 O5 In1 125.4(2) . . ?
C11 O6 C10 117.2(3) . . ?
O1 C1 C2 107.8(3) . . ?
O1 C1 H1A 110.1 . . ?
C2 C1 H1A 110.1 . . ?
O1 C1 H1B 110.1 . . ?
C2 C1 H1B 110.1 . . ?
H1A C1 H1B 108.5 . . ?
O2 C2 C1 105.7(3) . . ?
O2 C2 H2A 110.6 . . ?
C1 C2 H2A 110.6 . . ?
O2 C2 H2B 110.6 . . ?
C1 C2 H2B 110.6 . . ?
H2A C2 H2B 108.7 . . ?
O2 C3 C4 106.0(3) . . ?
O2 C3 H3A 110.5 . . ?
C4 C3 H3A 110.5 . . ?
O2 C3 H3B 110.5 . . ?
C4 C3 H3B 110.5 . . ?
H3A C3 H3B 108.7 . . ?
O3 C4 C3 105.6(3) . . ?
O3 C4 H4A 110.6 . . ?
C3 C4 H4A 110.6 . . ?
O3 C4 H4B 110.6 . . ?
C3 C4 H4B 110.6 . . ?
H4A C4 H4B 108.7 . . ?
O3 C5 C6 105.8(3) . . ?
O3 C5 H5A 110.6 . . ?
C6 C5 H5A 110.6 . . ?
O3 C5 H5B 110.6 . . ?
C6 C5 H5B 110.6 . . ?
H5A C5 H5B 108.7 . . ?
O4 C6 C5 105.8(3) . . ?
O4 C6 H6A 110.6 . . ?
C5 C6 H6A 110.6 . . ?
O4 C6 H6B 110.6 . . ?
C5 C6 H6B 110.6 . . ?
H6A C6 H6B 108.7 . . ?
O4 C7 C8 104.3(3) . . ?
O4 C7 H7A 110.9 . . ?
C8 C7 H7A 110.9 . . ?
O4 C7 H7B 110.9 . . ?
C8 C7 H7B 110.9 . . ?
H7A C7 H7B 108.9 . . ?
O5 C8 C7 108.7(3) . . ?
O5 C8 H8A 109.9 . . ?
C7 C8 H8A 109.9 . . ?
O5 C8 H8B 109.9 . . ?
C7 C8 H8B 109.9 . . ?
H8A C8 H8B 108.3 . . ?
O5 C9 C10 111.1(3) . . ?
O5 C9 H9A 109.4 . . ?
C10 C9 H9A 109.4 . . ?
O5 C9 H9B 109.4 . . ?
C10 C9 H9B 109.4 . . ?
H9A C9 H9B 108.0 . . ?
O6 C10 C9 110.5(3) . . ?
O6 C10 H10A 109.6 . . ?
C9 C10 H10A 109.6 . . ?
O6 C10 H10B 109.6 . . ?
C9 C10 H10B 109.6 . . ?
H10A C10 H10B 108.1 . . ?
O6 C11 C12 111.8(3) . . ?
O6 C11 H11A 109.3 . . ?
C12 C11 H11A 109.3 . . ?
O6 C11 H11B 109.3 . . ?
C12 C11 H11B 109.3 . . ?
H11A C11 H11B 107.9 . . ?
O1 C12 C11 109.7(3) . . ?
O1 C12 H12A 109.7 . . ?
C11 C12 H12A 109.7 . . ?
O1 C12 H12B 109.7 . . ?
C11 C12 H12B 109.7 . . ?
H12A C12 H12B 108.2 . . ?
O7 In2 Cl4 87.47(7) . . ?
O7 In2 Cl5 84.05(7) . . ?
Cl4 In2 Cl5 123.38(4) . . ?
O7 In2 Cl3 80.29(7) . . ?
Cl4 In2 Cl3 119.41(4) . . ?
Cl5 In2 Cl3 114.00(4) . . ?
O7 In2 Cl6 175.77(7) . . ?
Cl4 In2 Cl6 96.70(4) . . ?
Cl5 In2 Cl6 94.16(3) . . ?
Cl3 In2 Cl6 97.01(4) . . ?
O8 O7 In2 114.67(18) . . ?
O8 O7 H7 98(3) . . ?
In2 O7 H7 123(3) . . ?
O7 O8 H8 94(3) . . ?

loop_
_geom_bond_atom_site_label_1
_geom_bond_atom_site_label_2
_geom_bond_distance
_geom_bond_site_symmetry_2
_geom_bond_publ_flag
In1 O1 2.291(2) . ?
In1 O3 2.306(3) . ?
In1 O4 2.329(3) . ?
In1 O2 2.337(3) . ?
In1 O5 2.347(2) . ?
In1 Cl2 2.3689(10) . ?
In1 Cl1 2.3701(10) . ?
O1 C1 1.446(4) . ?
O1 C12 1.456(4) . ?
O2 C2 1.444(4) . ?
O2 C3 1.445(4) . ?
O3 C4 1.439(5) . ?
O3 C5 1.441(5) . ?
O4 C7 1.443(5) . ?
O4 C6 1.444(4) . ?
O5 C8 1.456(4) . ?
O5 C9 1.460(4) . ?
O6 C11 1.436(4) . ?
O6 C10 1.446(4) . ?
C1 C2 1.503(5) . ?
C1 H1A 0.9900 . ?
C1 H1B 0.9900 . ?
C2 H2A 0.9900 . ?
C2 H2B 0.9900 . ?
C3 C4 1.507(6) . ?
C3 H3A 0.9900 . ?
C3 H3B 0.9900 . ?
C4 H4A 0.9900 . ?
C4 H4B 0.9900 . ?
C5 C6 1.499(6) . ?
C5 H5A 0.9900 . ?
C5 H5B 0.9900 . ?
C6 H6A 0.9900 . ?
C6 H6B 0.9900 . ?
C7 C8 1.503(5) . ?
C7 H7A 0.9900 . ?
C7 H7B 0.9900 . ?
C8 H8A 0.9900 . ?
C8 H8B 0.9900 . ?
C9 C10 1.501(5) . ?
C9 H9A 0.9900 . ?
C9 H9B 0.9900 . ?
C10 H10A 0.9900 . ?
C10 H10B 0.9900 . ?
C11 C12 1.511(5) . ?
C11 H11A 0.9900 . ?
C11 H11B 0.9900 . ?
C12 H12A 0.9900 . ?
C12 H12B 0.9900 . ?
In2 O7 2.328(3) . ?
In2 Cl4 2.3567(10) . ?
In2 Cl5 2.3748(9) . ?
In2 Cl3 2.3930(9) . ?
In2 Cl6 2.4513(10) . ?
O7 O8 1.464(4) . ?
O7 H7 0.87(4) . ?
O8 H8 0.89(4) . ?

loop_
_geom_hbond_atom_site_label_D
_geom_hbond_atom_site_label_H
_geom_hbond_atom_site_label_A
_geom_hbond_distance_DH
_geom_hbond_distance_HA
_geom_hbond_distance_DA
_geom_hbond_angle_DHA
_geom_hbond_site_symmetry_A
_geom_hbond_publ_flag
O7 H7 O6 0.87(4) 1.69(4) 2.557(4) 176(5) . yes
O8 H8 Cl6 0.89(4) 2.15(4) 3.033(3) 170(4) 2_575 yes

loop_
_geom_torsion_atom_site_label_1
_geom_torsion_atom_site_label_2
_geom_torsion_atom_site_label_3
_geom_torsion_atom_site_label_4
_geom_torsion
_geom_torsion_site_symmetry_1
_geom_torsion_site_symmetry_2
_geom_torsion_site_symmetry_3
_geom_torsion_site_symmetry_4
_geom_torsion_publ_flag
C12 O1 C1 C2 -177.5(3) . . . . ?
In1 O1 C1 C2 -33.6(4) . . . . ?
C3 O2 C2 C1 177.8(3) . . . . ?
In1 O2 C2 C1 -52.7(3) . . . . ?
O1 C1 C2 O2 55.2(4) . . . . ?
C2 O2 C3 C4 177.9(3) . . . . ?
In1 O2 C3 C4 49.4(4) . . . . ?
C5 O3 C4 C3 -176.2(3) . . . . ?
In1 O3 C4 C3 40.5(4) . . . . ?
O2 C3 C4 O3 -56.5(4) . . . . ?
C4 O3 C5 C6 171.9(3) . . . . ?
In1 O3 C5 C6 -44.6(4) . . . . ?
C7 O4 C6 C5 172.3(3) . . . . ?
In1 O4 C6 C5 -43.7(4) . . . . ?
O3 C5 C6 O4 54.5(4) . . . . ?
C6 O4 C7 C8 -178.3(3) . . . . ?
In1 O4 C7 C8 37.9(4) . . . . ?
C9 O5 C8 C7 -92.7(4) . . . . ?
In1 O5 C8 C7 53.5(3) . . . . ?
O4 C7 C8 O5 -59.4(4) . . . . ?
C8 O5 C9 C10 -116.2(3) . . . . ?
In1 O5 C9 C10 103.8(3) . . . . ?
C11 O6 C10 C9 114.0(3) . . . . ?
O5 C9 C10 O6 -79.0(4) . . . . ?
C10 O6 C11 C12 -73.5(4) . . . . ?
C1 O1 C12 C11 -96.7(3) . . . . ?
In1 O1 C12 C11 120.3(3) . . . . ?
O6 C11 C12 O1 -54.4(4) . . . . ?
